data_1502933
loop_
_publ_author_name
'Flores, Melissa A.'
'Bode, Jeffrey W.'

_publ_section_title
;
 Chemoselective protection of alpha-ketoacids by direct annulations with
 oximes.
;
_journal_issue 9
_journal_name_full 'Organic letters'
_journal_page_first 1924
_journal_page_last 1927
_journal_paper_doi 10.1021/ol100467t
_journal_volume 12
_journal_year 2010
_chemical_formula_sum 'C15 H17 N O3'
_chemical_formula_weight 259.30
_chemical_name_systematic
; 
 ? 
;
_space_group_IT_number 2
_symmetry_cell_setting triclinic
_symmetry_space_group_name_Hall '-P 1'
_symmetry_space_group_name_H-M 'P -1'
_atom_sites_solution_hydrogens geom
_atom_sites_solution_primary direct
_atom_sites_solution_secondary difmap
_audit_creation_method SHELXL-97
_cell_angle_alpha 111.410(2)
_cell_angle_beta 98.712(2)
_cell_angle_gamma 88.915(2)
_cell_formula_units_Z 2
_cell_length_a 5.3913(8)
_cell_length_b 10.1972(14)
_cell_length_c 12.9979(19)
_cell_measurement_temperature 293(2)
_cell_volume 657.07(16)
_computing_structure_refinement 'SHELXL-97 (Sheldrick, 1997)'
_computing_structure_solution 'SHELXS-97 (Sheldrick, 1990)'
_diffrn_ambient_temperature 293(2)
_diffrn_measured_fraction_theta_full 0.949
_diffrn_measured_fraction_theta_max 0.949
_diffrn_measurement_device_type 'CCD area detector'
_diffrn_measurement_method 'omega scan'
_diffrn_radiation_monochromator graphite
_diffrn_radiation_source 'fine-focus sealed tube'
_diffrn_radiation_type MoK\a
_diffrn_radiation_wavelength 0.71073
_diffrn_reflns_av_R_equivalents 0.0432
_diffrn_reflns_av_sigmaI/netI 0.0412
_diffrn_reflns_limit_h_max 6
_diffrn_reflns_limit_h_min -6
_diffrn_reflns_limit_k_max 12
_diffrn_reflns_limit_k_min -11
_diffrn_reflns_limit_l_max 15
_diffrn_reflns_limit_l_min -15
_diffrn_reflns_number 4975
_diffrn_reflns_theta_full 25.66
_diffrn_reflns_theta_max 25.66
_diffrn_reflns_theta_min 1.70
_exptl_absorpt_coefficient_mu 0.091
_exptl_absorpt_correction_T_max 0.461
_exptl_absorpt_correction_T_min 0.321
_exptl_absorpt_correction_type empirical
_exptl_absorpt_process_details 'psi scan'
_exptl_crystal_colour colorless
_exptl_crystal_density_diffrn 1.311
_exptl_crystal_density_method 'not measured'
_exptl_crystal_description plate
_exptl_crystal_F_000 276
_exptl_crystal_size_max 0.3
_exptl_crystal_size_mid 0.2
_exptl_crystal_size_min 0.1
_refine_diff_density_max 0.218
_refine_diff_density_min -0.165
_refine_diff_density_rms 0.042
_refine_ls_extinction_method none
_refine_ls_goodness_of_fit_ref 0.983
_refine_ls_hydrogen_treatment mixed
_refine_ls_matrix_type full
_refine_ls_number_parameters 240
_refine_ls_number_reflns 2368
_refine_ls_number_restraints 0
_refine_ls_restrained_S_all 0.983
_refine_ls_R_factor_all 0.0699
_refine_ls_R_factor_gt 0.0485
_refine_ls_shift/su_max 0.000
_refine_ls_shift/su_mean 0.000
_refine_ls_structure_factor_coef Fsqd
_refine_ls_weighting_details 'calc w=1/[\s^2^(Fo^2^)+(0.0950P)^2^+0.0000P] where P=(Fo^2^+2Fc^2^)/3'
_refine_ls_weighting_scheme calc
_refine_ls_wR_factor_gt 0.1325
_refine_ls_wR_factor_ref 0.1462
_reflns_number_gt 1585
_reflns_number_total 2368
_reflns_threshold_expression >2sigma(I)
_cod_data_source_file ol100467t_si_003.cif
_cod_data_source_block mel1
_cod_original_sg_symbol_H-M P-1
_cod_database_code 1502933

loop_
_symmetry_equiv_pos_as_xyz
'x, y, z'
'-x, -y, -z'

loop_
_atom_site_label
_atom_site_type_symbol
_atom_site_fract_x
_atom_site_fract_y
_atom_site_fract_z
_atom_site_U_iso_or_equiv
_atom_site_adp_type
_atom_site_occupancy
_atom_site_symmetry_multiplicity
_atom_site_calc_flag
C1 C 0.2035(4) 0.3247(2) 0.11856(18) 0.0630(5) Uani 1 1 d
C2 C 0.1356(5) 0.2001(2) 0.02809(19) 0.0765(7) Uani 1 1 d
C3 C -0.0899(5) 0.1849(3) -0.04017(19) 0.0763(7) Uani 1 1 d
C4 C -0.2506(5) 0.2931(3) -0.01932(19) 0.0790(7) Uani 1 1 d
C5 C -0.1886(4) 0.4193(3) 0.07022(18) 0.0693(6) Uani 1 1 d
C6 C 0.0412(3) 0.43676(19) 0.14121(14) 0.0516(5) Uani 1 1 d
C7 C 0.1078(3) 0.57050(19) 0.23462(14) 0.0509(5) Uani 1 1 d
C8 C -0.0315(4) 0.7006(2) 0.26098(16) 0.0569(5) Uani 1 1 d
C9 C 0.3210(4) 0.7454(2) 0.39184(16) 0.0554(5) Uani 1 1 d
C10 C 0.3164(3) 0.75448(18) 0.51051(15) 0.0497(5) Uani 1 1 d
C11 C 0.0651(4) 0.7022(2) 0.52541(16) 0.0566(5) Uani 1 1 d
C12 C 0.0647(4) 0.7119(2) 0.64489(17) 0.0623(5) Uani 1 1 d
C13 C 0.1343(4) 0.8609(2) 0.72789(19) 0.0689(6) Uani 1 1 d
C14 C 0.3839(4) 0.9135(3) 0.71387(17) 0.0690(6) Uani 1 1 d
C15 C 0.3835(4) 0.9039(2) 0.59414(17) 0.0585(5) Uani 1 1 d
H1 H 0.360(4) 0.330(2) 0.1619(16) 0.059(5) Uiso 1 1 d
H2 H 0.249(5) 0.129(3) 0.017(2) 0.097(8) Uiso 1 1 d
H3 H -0.140(4) 0.096(3) -0.103(2) 0.089(7) Uiso 1 1 d
H4 H -0.414(5) 0.285(2) -0.067(2) 0.095(8) Uiso 1 1 d
H5 H -0.296(4) 0.494(2) 0.0890(18) 0.077(6) Uiso 1 1 d
H9 H 0.466(4) 0.792(2) 0.3858(17) 0.080(7) Uiso 1 1 d
H10 H 0.442(3) 0.6951(18) 0.5240(14) 0.049(5) Uiso 1 1 d
H111 H -0.073(3) 0.7593(18) 0.5032(14) 0.055(5) Uiso 1 1 d
H112 H 0.028(4) 0.602(2) 0.4713(18) 0.078(6) Uiso 1 1 d
H121 H -0.101(4) 0.682(2) 0.6554(16) 0.073(6) Uiso 1 1 d
H122 H 0.197(4) 0.651(2) 0.6615(15) 0.061(5) Uiso 1 1 d
H131 H -0.009(4) 0.926(2) 0.7133(17) 0.078(6) Uiso 1 1 d
H132 H 0.135(4) 0.861(2) 0.8035(19) 0.078(6) Uiso 1 1 d
H141 H 0.424(4) 1.012(2) 0.7672(19) 0.074(6) Uiso 1 1 d
H142 H 0.528(4) 0.857(2) 0.7356(16) 0.063(5) Uiso 1 1 d
H151 H 0.264(4) 0.969(2) 0.5753(15) 0.055(5) Uiso 1 1 d
H152 H 0.549(4) 0.935(2) 0.5862(16) 0.066(5) Uiso 1 1 d
N N 0.3097(3) 0.59722(16) 0.31104(13) 0.0543(4) Uani 1 1 d
O1 O -0.2316(3) 0.72470(15) 0.21869(12) 0.0763(5) Uani 1 1 d
O2 O 0.1070(3) 0.80422(13) 0.34924(11) 0.0630(4) Uani 1 1 d
O3 O 0.4835(3) 0.51874(15) 0.32622(12) 0.0753(5) Uani 1 1 d

loop_
_atom_site_aniso_label
_atom_site_aniso_U_11
_atom_site_aniso_U_22
_atom_site_aniso_U_33
_atom_site_aniso_U_23
_atom_site_aniso_U_13
_atom_site_aniso_U_12
C1 0.0653(13) 0.0603(13) 0.0585(12) 0.0159(10) 0.0105(10) 0.0076(10)
C2 0.0939(17) 0.0582(14) 0.0692(14) 0.0103(11) 0.0227(13) 0.0108(13)
C3 0.0872(16) 0.0694(15) 0.0584(13) 0.0043(12) 0.0165(12) -0.0087(13)
C4 0.0743(15) 0.0896(18) 0.0590(13) 0.0143(12) -0.0008(11) -0.0087(14)
C5 0.0648(13) 0.0717(14) 0.0629(13) 0.0168(11) 0.0052(10) 0.0084(11)
C6 0.0592(11) 0.0510(11) 0.0466(10) 0.0180(8) 0.0142(8) 0.0011(9)
C7 0.0539(10) 0.0525(11) 0.0483(10) 0.0200(9) 0.0113(8) 0.0080(8)
C8 0.0655(12) 0.0575(12) 0.0531(11) 0.0253(10) 0.0137(9) 0.0125(10)
C9 0.0551(11) 0.0459(11) 0.0627(12) 0.0155(9) 0.0131(9) 0.0042(9)
C10 0.0487(10) 0.0418(10) 0.0547(11) 0.0138(8) 0.0069(8) 0.0056(8)
C11 0.0565(11) 0.0519(11) 0.0561(12) 0.0146(10) 0.0055(9) -0.0036(9)
C12 0.0622(13) 0.0634(13) 0.0647(13) 0.0262(10) 0.0132(10) 0.0036(11)
C13 0.0769(14) 0.0707(14) 0.0547(13) 0.0161(11) 0.0153(10) 0.0093(12)
C14 0.0729(14) 0.0592(13) 0.0594(13) 0.0071(11) 0.0004(10) -0.0004(11)
C15 0.0569(12) 0.0478(11) 0.0626(12) 0.0123(9) 0.0047(9) -0.0040(10)
N 0.0547(9) 0.0502(9) 0.0547(9) 0.0147(7) 0.0121(7) 0.0116(7)
O1 0.0779(10) 0.0779(10) 0.0728(10) 0.0306(8) 0.0060(7) 0.0273(8)
O2 0.0779(9) 0.0502(8) 0.0596(8) 0.0196(7) 0.0096(7) 0.0117(7)
O3 0.0643(9) 0.0693(10) 0.0759(10) 0.0117(8) 0.0027(7) 0.0245(7)

loop_
_atom_type_symbol
_atom_type_description
_atom_type_scat_dispersion_real
_atom_type_scat_dispersion_imag
_atom_type_scat_source
C C 0.0033 0.0016 'International Tables Vol C Tables 4.2.6.8 and 6.1.1.4'
H H 0.0000 0.0000 'International Tables Vol C Tables 4.2.6.8 and 6.1.1.4'
N N 0.0061 0.0033 'International Tables Vol C Tables 4.2.6.8 and 6.1.1.4'
O O 0.0106 0.0060 'International Tables Vol C Tables 4.2.6.8 and 6.1.1.4'

loop_
_geom_angle_atom_site_label_1
_geom_angle_atom_site_label_2
_geom_angle_atom_site_label_3
_geom_angle
C2 C1 C6 120.2(2)
C2 C1 H1 117.6(12)
C6 C1 H1 122.2(12)
C3 C2 C1 120.8(2)
C3 C2 H2 122.2(16)
C1 C2 H2 117.0(16)
C4 C3 C2 119.8(2)
C4 C3 H3 119.4(14)
C2 C3 H3 120.8(14)
C3 C4 C5 121.0(2)
C3 C4 H4 121.8(14)
C5 C4 H4 117.2(15)
C4 C5 C6 120.1(2)
C4 C5 H5 123.5(13)
C6 C5 H5 116.4(13)
C1 C6 C5 118.12(19)
C1 C6 C7 121.85(18)
C5 C6 C7 120.02(18)
N C7 C6 125.89(16)
N C7 C8 106.59(16)
C6 C7 C8 127.51(17)
O1 C8 O2 120.61(17)
O1 C8 C7 130.74(19)
O2 C8 C7 108.65(17)
O2 C9 N 103.29(14)
O2 C9 C10 112.47(15)
N C9 C10 112.47(16)
O2 C9 H9 107.4(13)
N C9 H9 108.5(13)
C10 C9 H9 112.2(12)
C9 C10 C15 111.15(16)
C9 C10 C11 112.63(15)
C15 C10 C11 110.52(15)
C9 C10 H10 105.3(10)
C15 C10 H10 108.3(10)
C11 C10 H10 108.7(10)
C12 C11 C10 111.76(16)
C12 C11 H111 110.5(10)
C10 C11 H111 108.8(10)
C12 C11 H112 110.5(12)
C10 C11 H112 109.0(12)
H111 C11 H112 106.0(15)
C11 C12 C13 111.21(18)
C11 C12 H121 111.8(11)
C13 C12 H121 109.2(11)
C11 C12 H122 107.6(11)
C13 C12 H122 106.8(11)
H121 C12 H122 110.2(17)
C14 C13 C12 111.48(18)
C14 C13 H131 109.9(12)
C12 C13 H131 107.4(11)
C14 C13 H132 112.4(12)
C12 C13 H132 108.2(13)
H131 C13 H132 107.3(17)
C13 C14 C15 111.33(18)
C13 C14 H141 110.5(12)
C15 C14 H141 110.5(12)
C13 C14 H142 110.6(11)
C15 C14 H142 109.5(11)
H141 C14 H142 104.2(16)
C14 C15 C10 111.52(18)
C14 C15 H151 110.9(11)
C10 C15 H151 109.1(11)
C14 C15 H152 110.0(11)
C10 C15 H152 110.1(11)
H151 C15 H152 105.0(16)
O3 N C7 130.78(16)
O3 N C9 117.68(15)
C7 N C9 111.52(15)
C8 O2 C9 109.55(14)

loop_
_geom_bond_atom_site_label_1
_geom_bond_atom_site_label_2
_geom_bond_distance
C1 C2 1.388(3)
C1 C6 1.398(3)
C1 H1 0.93(2)
C2 C3 1.367(3)
C2 H2 0.93(3)
C3 C4 1.363(4)
C3 H3 0.98(3)
C4 C5 1.388(3)
C4 H4 0.98(3)
C5 C6 1.400(3)
C5 H5 0.93(2)
C6 C7 1.463(3)
C7 N 1.316(2)
C7 C8 1.466(3)
C8 O1 1.198(2)
C8 O2 1.370(2)
C9 O2 1.422(2)
C9 N 1.488(2)
C9 C10 1.515(3)
C9 H9 0.95(2)
C10 C15 1.525(2)
C10 C11 1.530(3)
C10 H10 0.939(19)
C11 C12 1.520(3)
C11 H111 1.007(19)
C11 H112 1.01(2)
C12 C13 1.522(3)
C12 H121 0.99(2)
C12 H122 0.99(2)
C13 C14 1.518(3)
C13 H131 1.05(2)
C13 H132 0.98(2)
C14 C15 1.523(3)
C14 H141 0.99(2)
C14 H142 1.03(2)
C15 H151 0.98(2)
C15 H152 0.99(2)
N O3 1.2603(19)

loop_
_geom_torsion_atom_site_label_1
_geom_torsion_atom_site_label_2
_geom_torsion_atom_site_label_3
_geom_torsion_atom_site_label_4
_geom_torsion
C6 C1 C2 C3 0.1(3)
C1 C2 C3 C4 -0.1(4)
C2 C3 C4 C5 0.3(4)
C3 C4 C5 C6 -0.4(4)
C2 C1 C6 C5 -0.2(3)
C2 C1 C6 C7 -178.96(18)
C4 C5 C6 C1 0.4(3)
C4 C5 C6 C7 179.15(18)
C1 C6 C7 N -5.7(3)
C5 C6 C7 N 175.50(17)
C1 C6 C7 C8 173.22(17)
C5 C6 C7 C8 -5.5(3)
N C7 C8 O1 -175.6(2)
C6 C7 C8 O1 5.3(3)
N C7 C8 O2 4.5(2)
C6 C7 C8 O2 -174.60(15)
O2 C9 C10 C15 -75.9(2)
N C9 C10 C15 168.00(15)
O2 C9 C10 C11 48.8(2)
N C9 C10 C11 -67.4(2)
C9 C10 C11 C12 179.84(16)
C15 C10 C11 C12 -55.2(2)
C10 C11 C12 C13 55.2(2)
C11 C12 C13 C14 -54.9(3)
C12 C13 C14 C15 55.2(3)
C13 C14 C15 C10 -55.6(3)
C9 C10 C15 C14 -178.97(17)
C11 C10 C15 C14 55.2(2)
C6 C7 N O3 -3.1(3)
C8 C7 N O3 177.80(18)
C6 C7 N C9 178.44(16)
C8 C7 N C9 -0.70(19)
O2 C9 N O3 178.16(15)
C10 C9 N O3 -60.3(2)
O2 C9 N C7 -3.1(2)
C10 C9 N C7 118.39(17)
O1 C8 O2 C9 173.48(18)
C7 C8 O2 C9 -6.6(2)
N C9 O2 C8 5.92(19)
C10 C9 O2 C8 -115.59(17)
